data_7118429
loop_
_publ_author_name
'Jian-Liang Ye'
'Yang Liu'
'Zhi-Ping Yang'
'Pei-Qiang Huang'

_publ_section_title
;
 The asymmetric total synthesis of (+)-N-acetyl norloline
;
_journal_name_full Chem.Commun.
_journal_page_first 561
_journal_volume 52
_journal_year 2016
_chemical_absolute_configuration unk
_chemical_formula_moiety 'C18 H32 N O6 Si'
_chemical_formula_sum 'C18 H32 N O6 Si'
_chemical_formula_weight 386.54
_space_group_crystal_system orthorhombic
_space_group_IT_number 19
_space_group_name_Hall 'P 2ac 2ab'
_space_group_name_H-M_alt 'P 21 21 21'
_atom_sites_solution_primary iterative
_audit_creation_date 2015-01-23
_audit_creation_method
;
Olex2 1.2
(compiled 2015.01.19 svn.r3143 for OlexSys, GUI svn.r4992)
;
_audit_update_record
;
2015-09-01 deposited with the CCDC.
2015-10-26 downloaded from the CCDC.
;
_cell_angle_alpha 90
_cell_angle_beta 90
_cell_angle_gamma 90
_cell_formula_units_Z 4
_cell_length_a 6.8260(15)
_cell_length_b 9.791(2)
_cell_length_c 30.820(7)
_cell_measurement_reflns_used 6656
_cell_measurement_temperature 273.15
_cell_measurement_theta_max 25.74
_cell_measurement_theta_min 2.18
_cell_volume 2059.8(8)
_computing_cell_refinement 'SAINT v6.28A (Bruker, 2002)'
_computing_data_reduction 'SAINT v6.28A (Bruker, 2002)'
_computing_molecular_graphics 'Olex2 (Dolomanov et al., 2009)'
_computing_publication_material 'Olex2 (Dolomanov et al., 2009)'
_computing_structure_refinement 'olex2.refine (Bourhis et al., 2015)'
_computing_structure_solution 'olex2.solve (Bourhis et al., 2015)'
_diffrn_ambient_temperature 273.15
_diffrn_measured_fraction_theta_full 0.9993
_diffrn_measured_fraction_theta_max 0.9339
_diffrn_measurement_device_type 'CCD area detector'
_diffrn_measurement_method 'phi and omega scans'
_diffrn_radiation_monochromator graphite
_diffrn_radiation_type 'Mo K\a'
_diffrn_radiation_wavelength 0.71073
_diffrn_reflns_av_R_equivalents 0.0306
_diffrn_reflns_av_unetI/netI 0.0343
_diffrn_reflns_limit_h_max 9
_diffrn_reflns_limit_h_min -9
_diffrn_reflns_limit_k_max 13
_diffrn_reflns_limit_k_min -13
_diffrn_reflns_limit_l_max 40
_diffrn_reflns_limit_l_min -40
_diffrn_reflns_number 18580
_diffrn_reflns_theta_full 26.0000
_diffrn_reflns_theta_max 28.90
_diffrn_reflns_theta_min 1.32
_exptl_absorpt_coefficient_mu 0.146
_exptl_absorpt_correction_T_max 0.988
_exptl_absorpt_correction_T_min 0.930304
_exptl_absorpt_correction_type multi-scan
_exptl_absorpt_process_details
;
SADABS v.2.03 (Bruker,200?) was used for absorption correction.
R(int) was 0.0811 before and 0.0342 after correction.
The Ratio of minimum to maximum transmission is 0.9303.
The \l/2 correction factor is 0.0015.
;
_exptl_crystal_density_diffrn 1.2464
_exptl_crystal_density_meas .
_exptl_crystal_description pillar
_exptl_crystal_F_000 836.7723
_exptl_crystal_size_max 1.0
_exptl_crystal_size_mid 0.1
_exptl_crystal_size_min 0.08
_refine_diff_density_max 0.4176
_refine_diff_density_min -0.3254
_refine_diff_density_rms 0.0592
_refine_ls_abs_structure_details 'Flack, H. D. (1983). Acta Cryst. A39, 876-881.'
_refine_ls_abs_structure_Flack 0.06(13)
_refine_ls_d_res_high 0.7352
_refine_ls_d_res_low 15.4099
_refine_ls_goodness_of_fit_ref 1.0367
_refine_ls_hydrogen_treatment mixed
_refine_ls_matrix_type full
_refine_ls_number_constraints 47
_refine_ls_number_parameters 243
_refine_ls_number_reflns 5071
_refine_ls_number_restraints 0
_refine_ls_restrained_S_all 1.0367
_refine_ls_R_factor_all 0.0522
_refine_ls_R_factor_gt 0.0464
_refine_ls_shift/su_max 0.0008
_refine_ls_shift/su_mean 0.0001
_refine_ls_structure_factor_coef Fsqd
_refine_ls_weighting_details 'w=1/[\s^2^(Fo^2^)+(0.0795P)^2^+0.2115P] where P=(Fo^2^+2Fc^2^)/3'
_refine_ls_weighting_scheme calc
_refine_ls_wR_factor_gt 0.1214
_refine_ls_wR_factor_ref 0.1251
_reflns_Friedel_coverage 0.903
_reflns_limit_h_max 9
_reflns_limit_h_min -9
_reflns_limit_k_max 13
_reflns_limit_k_min -13
_reflns_limit_l_max 40
_reflns_limit_l_min -39
_reflns_number_gt 4495
_reflns_number_total 5071
_reflns_threshold_expression I>=2u(I)
_cod_data_source_file c5cc07480k2.cif
_cod_data_source_block y01222m
_cod_depositor_comments
;
 Updating space group information.

 Antanas Vaitkus,
 2018-08-02

2017-12-13
Z value and formula fixed to values more according to usual
chemical conventions.                 miguel
;
_cod_original_formula_moiety '0.15(C18 H32 N O6 Si)'
_cod_original_formula_sum 'C2.667 H4.741 N0.148 O0.889 Si0.148'
_cod_original_formula_units_Z 27
_cod_original_formula_weight 57.27
_cod_database_code 7118429
_olex2_refinement_description
;
1. Fixed Uiso
 At 1.2 times of:
  All C(H) groups, All C(H,H) groups
 At 1.5 times of:
  All C(H,H,H) groups, All O(H) groups
2.a Ternary CH refined with riding coordinates:
 C9(H9), C11(H11), C13(H13), C14(H14)
2.b Secondary CH2 refined with riding coordinates:
 C15(H15a,H15b)
2.c Aromatic/amide H refined with riding coordinates:
 C17(H17)
2.d Idealised Me refined as rotating group:
 C18(H18a,H18b,H18c), C20(H20a,H20b,H20c), C21(H21a,H21b,H21c), C22(H22a,H22b,
 H22c), C23(H23a,H23b,H23c), C24(H24a,H24b,H24c), C25(H25a,H25b,H25c), C26(H26a,
 H26b,H26c)
2.e Idealised tetrahedral OH refined as rotating group:
 O8(H8)
;
_olex2_submission_special_instructions 'No special instructions were received'

loop_
_space_group_symop_id
_space_group_symop_operation_xyz
1 x,y,z
2 x+1/2,-y+1/2,-z
3 -x,y+1/2,-z+1/2
4 -x+1/2,-y,z+1/2

loop_
_atom_site_label
_atom_site_type_symbol
_atom_site_fract_x
_atom_site_fract_y
_atom_site_fract_z
_atom_site_U_iso_or_equiv
_atom_site_adp_type
_atom_site_occupancy
_atom_site_refinement_flags_posn
Si1 Si 0.51935(8) 0.44040(6) 0.670099(17) 0.02993(14) Uani 1.000000 .
O2 O 0.6627(2) 0.41607(14) 0.62825(4) 0.0283(3) Uani 1.000000 .
O3 O 0.9025(2) 0.86840(14) 0.58068(5) 0.0348(3) Uani 1.000000 .
O4 O 0.64309(19) 0.40585(14) 0.51533(4) 0.0300(3) Uani 1.000000 .
O5 O 0.9617(3) 0.78722(16) 0.50090(5) 0.0420(4) Uani 1.000000 .
N6 N 0.8691(2) 0.65362(16) 0.55829(5) 0.0248(3) Uani 1.000000 .
O7 O 0.8473(3) 0.70276(16) 0.62827(5) 0.0489(5) Uani 1.000000 .
O8 O 0.2700(2) 0.51066(19) 0.54354(6) 0.0474(4) Uani 1.000000 .
H8 H 0.331(3) 0.5476(12) 0.5239(7) 0.0712(7) Uiso 1.000000 GR
C9 C 0.6432(3) 0.47400(19) 0.58723(6) 0.0250(4) Uani 1.000000 .
H9 H 0.5601(3) 0.55550(19) 0.58885(6) 0.0300(4) Uiso 1.000000 R
C10 C 0.8732(3) 0.7424(2) 0.59296(6) 0.0302(4) Uani 1.000000 .
C11 C 0.5575(3) 0.37334(19) 0.55542(6) 0.0272(4) Uani 1.000000 .
H11 H 0.5959(3) 0.28057(19) 0.56379(6) 0.0327(5) Uiso 1.000000 R
C12 C 0.9150(3) 0.6806(2) 0.51561(6) 0.0286(4) Uani 1.000000 .
C13 C 0.8406(3) 0.51057(18) 0.56748(6) 0.0236(3) Uani 1.000000 .
H13 H 0.9480(3) 0.47496(18) 0.58529(6) 0.0283(4) Uiso 1.000000 R
C14 C 0.8398(3) 0.44379(19) 0.52307(6) 0.0271(4) Uani 1.000000 .
H14 H 0.9275(3) 0.36459(19) 0.52208(6) 0.0325(5) Uiso 1.000000 R
C15 C 0.9002(3) 0.5511(2) 0.49124(6) 0.0330(4) Uani 1.000000 .
H15a H 0.8037(3) 0.5590(2) 0.46828(6) 0.0396(5) Uiso 1.000000 R
H15b H 1.0255(3) 0.5280(2) 0.47834(6) 0.0396(5) Uiso 1.000000 R
C16 C 0.6796(3) 0.4303(2) 0.71862(6) 0.0351(4) Uani 1.000000 .
C17 C 0.3410(3) 0.3790(2) 0.54978(7) 0.0373(5) Uani 1.000000 .
H17 H 0.2611(3) 0.3021(2) 0.55037(7) 0.0448(6) Uiso 1.000000 R
C18 C 0.9398(5) 1.1010(2) 0.58626(8) 0.0515(7) Uani 1.000000 .
H18a H 1.0679(14) 1.0940(11) 0.5736(6) 0.0773(10) Uiso 1.000000 GR
H18b H 0.844(2) 1.1082(13) 0.5637(5) 0.0773(10) Uiso 1.000000 GR
H18c H 0.934(3) 1.1805(3) 0.60441(17) 0.0773(10) Uiso 1.000000 GR
C19 C 0.8996(4) 0.9767(2) 0.61288(7) 0.0361(5) Uani 1.000000 .
C20 C 0.3364(4) 0.3014(3) 0.67235(9) 0.0506(6) Uani 1.000000 .
H20a H 0.2441(18) 0.3123(13) 0.6491(4) 0.0759(9) Uiso 1.000000 GR
H20b H 0.4015(5) 0.2149(3) 0.6695(7) 0.0759(9) Uiso 1.000000 GR
H20c H 0.269(2) 0.3046(14) 0.6996(3) 0.0759(9) Uiso 1.000000 GR
C21 C 0.5551(4) 0.4358(3) 0.75936(7) 0.0542(7) Uani 1.000000 .
H21a H 0.487(3) 0.5214(11) 0.7605(4) 0.0813(10) Uiso 1.000000 GR
H21b H 0.462(2) 0.3623(15) 0.7590(4) 0.0813(10) Uiso 1.000000 GR
H21c H 0.6378(6) 0.427(2) 0.78442(8) 0.0813(10) Uiso 1.000000 GR
C22 C 0.7921(4) 0.2977(3) 0.71853(9) 0.0487(6) Uani 1.000000 .
H22a H 0.7019(4) 0.2225(3) 0.7190(7) 0.0731(9) Uiso 1.000000 GR
H22b H 0.871(2) 0.2926(10) 0.6929(3) 0.0731(9) Uiso 1.000000 GR
H22c H 0.875(2) 0.2936(10) 0.7437(4) 0.0731(9) Uiso 1.000000 GR
C23 C 0.8254(5) 0.5462(3) 0.71938(9) 0.0566(7) Uani 1.000000 .
H23a H 0.902(2) 0.5445(15) 0.6933(4) 0.0849(11) Uiso 1.000000 GR
H23b H 0.7567(5) 0.6315(3) 0.7213(8) 0.0849(11) Uiso 1.000000 GR
H23c H 0.910(2) 0.5363(14) 0.7440(4) 0.0849(11) Uiso 1.000000 GR
C24 C 0.3910(4) 0.6045(3) 0.66573(8) 0.0483(6) Uani 1.000000 .
H24a H 0.4851(4) 0.6772(3) 0.6642(7) 0.0724(9) Uiso 1.000000 GR
H24b H 0.312(2) 0.6049(8) 0.6400(4) 0.0724(9) Uiso 1.000000 GR
H24c H 0.309(2) 0.6173(10) 0.6907(3) 0.0724(9) Uiso 1.000000 GR
C25 C 1.0557(6) 0.9563(3) 0.64552(11) 0.0768(11) Uani 1.000000 .
H25a H 1.020(2) 0.882(2) 0.6644(6) 0.1152(17) Uiso 1.000000 GR
H25b H 1.1765(11) 0.935(3) 0.63109(12) 0.1152(17) Uiso 1.000000 GR
H25c H 1.071(3) 1.0382(11) 0.6623(6) 0.1152(17) Uiso 1.000000 GR
C26 C 0.6979(5) 0.9876(3) 0.63147(11) 0.0654(9) Uani 1.000000 .
H26a H 0.6037(6) 0.989(3) 0.60834(11) 0.0981(13) Uiso 1.000000 GR
H26b H 0.6730(14) 0.9104(14) 0.6499(6) 0.0981(13) Uiso 1.000000 GR
H26c H 0.6874(13) 1.0701(13) 0.6481(7) 0.0981(13) Uiso 1.000000 GR

loop_
_atom_site_aniso_label
_atom_site_aniso_U_11
_atom_site_aniso_U_22
_atom_site_aniso_U_33
_atom_site_aniso_U_12
_atom_site_aniso_U_13
_atom_site_aniso_U_23
Si1 0.0282(3) 0.0328(3) 0.0288(2) -0.0033(2) 0.0044(2) -0.0016(2)
O2 0.0298(7) 0.0286(7) 0.0264(6) -0.0005(6) 0.0020(5) 0.0018(5)
O3 0.0477(9) 0.0239(7) 0.0329(7) -0.0031(6) 0.0050(6) -0.0016(6)
O4 0.0248(7) 0.0374(7) 0.0278(6) -0.0008(6) -0.0033(5) -0.0075(6)
O5 0.0531(10) 0.0396(8) 0.0335(7) -0.0074(7) 0.0039(7) 0.0095(6)
N6 0.0263(8) 0.0245(7) 0.0236(7) -0.0017(6) -0.0000(6) 0.0003(6)
O7 0.0860(13) 0.0345(8) 0.0261(7) -0.0199(9) 0.0007(8) -0.0014(6)
O8 0.0231(7) 0.0534(11) 0.0658(11) 0.0045(7) -0.0003(7) 0.0157(9)
C9 0.0221(8) 0.0239(8) 0.0290(8) 0.0004(7) -0.0006(7) -0.0001(7)
C10 0.0315(10) 0.0279(9) 0.0312(10) -0.0034(8) -0.0009(8) -0.0002(7)
C11 0.0275(9) 0.0233(9) 0.0309(9) -0.0003(7) -0.0038(7) -0.0016(7)
C12 0.0242(9) 0.0351(10) 0.0265(9) 0.0015(7) -0.0010(7) 0.0049(8)
C13 0.0219(8) 0.0246(8) 0.0242(8) 0.0010(7) -0.0015(7) -0.0005(7)
C14 0.0224(8) 0.0308(10) 0.0281(8) 0.0050(8) -0.0017(7) -0.0044(8)
C15 0.0319(10) 0.0427(11) 0.0243(9) 0.0016(9) 0.0009(7) -0.0014(8)
C16 0.0407(11) 0.0355(11) 0.0291(9) -0.0044(9) 0.0024(8) 0.0002(8)
C17 0.0253(10) 0.0379(11) 0.0488(12) -0.0080(9) -0.0054(9) 0.0011(9)
C18 0.079(2) 0.0257(11) 0.0495(14) 0.0014(11) 0.0127(13) -0.0021(9)
C19 0.0472(13) 0.0275(10) 0.0337(10) -0.0054(9) 0.0048(9) -0.0060(8)
C20 0.0410(13) 0.0638(16) 0.0469(13) -0.0225(12) 0.0084(11) -0.0002(12)
C21 0.0636(17) 0.0694(18) 0.0295(11) 0.0039(14) 0.0069(10) -0.0020(11)
C22 0.0516(15) 0.0493(14) 0.0453(13) 0.0057(12) -0.0033(11) 0.0047(11)
C23 0.0704(19) 0.0558(16) 0.0437(13) -0.0269(15) -0.0143(13) 0.0056(12)
C24 0.0500(14) 0.0524(14) 0.0423(12) 0.0142(11) 0.0092(11) 0.0001(10)
C25 0.100(3) 0.0413(15) 0.089(2) -0.0107(15) -0.053(2) -0.0034(15)
C26 0.0672(19) 0.0534(16) 0.076(2) -0.0115(14) 0.0329(16) -0.0258(15)

loop_
_atom_type_symbol
_atom_type_scat_dispersion_real
_atom_type_scat_dispersion_imag
_atom_type_scat_Cromer_Mann_a1
_atom_type_scat_Cromer_Mann_a2
_atom_type_scat_Cromer_Mann_a3
_atom_type_scat_Cromer_Mann_a4
_atom_type_scat_Cromer_Mann_b1
_atom_type_scat_Cromer_Mann_b2
_atom_type_scat_Cromer_Mann_b3
_atom_type_scat_Cromer_Mann_b4
_atom_type_scat_Cromer_Mann_c
_atom_type_scat_source
_atom_type_scat_dispersion_source
H 0.00000 0.00000 0.49300 0.32291 0.14019 0.04081 10.51090 26.12570 3.14236 57.79970 0.0030380000826 'International Tables Volume C Table 6.1.1.4 (pp. 500-502)' 'Henke, Gullikson and Davis, At. Data and Nucl. Data Tables, 1993, 54, 2'
C 0.00347 0.00161 2.31000 1.02000 1.58860 0.86500 20.84390 10.20750 0.56870 51.65120 0.215599998832 'International Tables Volume C Table 6.1.1.4 (pp. 500-502)' 'Henke, Gullikson and Davis, At. Data and Nucl. Data Tables, 1993, 54, 2'
Si 0.08192 0.07060 6.29150 3.03530 1.98910 1.54100 2.43860 32.33370 0.67850 81.69370 1.14069998264 'International Tables Volume C Table 6.1.1.4 (pp. 500-502)' 'Henke, Gullikson and Davis, At. Data and Nucl. Data Tables, 1993, 54, 2'
O 0.01158 0.00611 3.04850 2.28680 1.54630 0.86700 13.27710 5.70110 0.32390 32.90890 0.250800013542 'International Tables Volume C Table 6.1.1.4 (pp. 500-502)' 'Henke, Gullikson and Davis, At. Data and Nucl. Data Tables, 1993, 54, 2'
N 0.00653 0.00323 12.21260 3.13220 2.01250 1.16630 0.00570 9.89330 28.99750 0.58260 -11.5290002823 'International Tables Volume C Table 6.1.1.4 (pp. 500-502)' 'Henke, Gullikson and Davis, At. Data and Nucl. Data Tables, 1993, 54, 2'

loop_
_geom_angle_atom_site_label_1
_geom_angle_atom_site_label_2
_geom_angle_atom_site_label_3
_geom_angle
_geom_angle_site_symmetry_1
_geom_angle_site_symmetry_3
C16 Si1 O2 105.95(9) . .
C20 Si1 O2 109.05(10) . .
C20 Si1 C16 109.19(12) . .
C24 Si1 O2 110.81(10) . .
C24 Si1 C16 112.79(11) . .
C24 Si1 C20 108.97(14) . .
C9 O2 Si1 126.80(12) . .
C19 O3 C10 119.32(16) . .
C14 O4 C11 107.85(14) . .
C12 N6 C10 127.96(17) . .
C13 N6 C10 117.58(15) . .
C13 N6 C12 113.84(16) . .
C17 O8 H8 109.5 . .
H9 C9 O2 109.94(9) . .
C11 C9 O2 111.18(15) . .
C11 C9 H9 109.94(10) . .
C13 C9 O2 111.99(15) . .
C13 C9 H9 109.94(10) . .
C13 C9 C11 103.71(15) . .
N6 C10 O3 111.98(17) . .
O7 C10 O3 127.34(19) . .
O7 C10 N6 120.65(19) . .
C9 C11 O4 105.24(15) . .
H11 C11 O4 109.32(10) . .
H11 C11 C9 109.32(10) . .
C17 C11 O4 107.57(17) . .
C17 C11 C9 115.86(18) . .
C17 C11 H11 109.32(12) . .
N6 C12 O5 126.63(19) . .
C15 C12 O5 125.57(18) . .
C15 C12 N6 107.79(16) . .
C9 C13 N6 115.25(15) . .
H13 C13 N6 110.78(10) . .
H13 C13 C9 110.78(9) . .
C14 C13 N6 104.00(15) . .
C14 C13 C9 104.86(15) . .
C14 C13 H13 110.78(10) . .
C13 C14 O4 105.60(14) . .
H14 C14 O4 111.53(10) . .
H14 C14 C13 111.53(10) . .
C15 C14 O4 109.62(15) . .
C15 C14 C13 106.75(15) . .
C15 C14 H14 111.53(11) . .
C14 C15 C12 106.75(15) . .
H15a C15 C12 110.37(11) . .
H15a C15 C14 110.37(11) . .
H15b C15 C12 110.37(11) . .
H15b C15 C14 110.37(11) . .
H15b C15 H15a 108.6 . .
C21 C16 Si1 109.57(17) . .
C22 C16 Si1 110.17(16) . .
C22 C16 C21 108.5(2) . .
C23 C16 Si1 111.17(16) . .
C23 C16 C21 109.2(2) . .
C23 C16 C22 108.1(2) . .
C11 C17 O8 113.37(17) . .
H17 C17 O8 123.32(11) . .
H17 C17 C11 123.32(12) . .
H18b C18 H18a 109.5 . .
H18c C18 H18a 109.5 . .
H18c C18 H18b 109.5 . .
C19 C18 H18a 109.5 . .
C19 C18 H18b 109.5 . .
C19 C18 H18c 109.5 . .
C18 C19 O3 102.54(16) . .
C25 C19 O3 110.8(2) . .
C25 C19 C18 110.6(2) . .
C26 C19 O3 109.05(19) . .
C26 C19 C18 108.8(2) . .
C26 C19 C25 114.4(3) . .
H20a C20 Si1 109.5 . .
H20b C20 Si1 109.5 . .
H20b C20 H20a 109.5 . .
H20c C20 Si1 109.5 . .
H20c C20 H20a 109.5 . .
H20c C20 H20b 109.5 . .
H21a C21 C16 109.5 . .
H21b C21 C16 109.5 . .
H21b C21 H21a 109.5 . .
H21c C21 C16 109.5 . .
H21c C21 H21a 109.5 . .
H21c C21 H21b 109.5 . .
H22a C22 C16 109.5 . .
H22b C22 C16 109.5 . .
H22b C22 H22a 109.5 . .
H22c C22 C16 109.5 . .
H22c C22 H22a 109.5 . .
H22c C22 H22b 109.5 . .
H23a C23 C16 109.5 . .
H23b C23 C16 109.5 . .
H23b C23 H23a 109.5 . .
H23c C23 C16 109.5 . .
H23c C23 H23a 109.5 . .
H23c C23 H23b 109.5 . .
H24a C24 Si1 109.5 . .
H24b C24 Si1 109.5 . .
H24b C24 H24a 109.5 . .
H24c C24 Si1 109.5 . .
H24c C24 H24a 109.5 . .
H24c C24 H24b 109.5 . .
H25a C25 C19 109.5 . .
H25b C25 C19 109.5 . .
H25b C25 H25a 109.5 . .
H25c C25 C19 109.5 . .
H25c C25 H25a 109.5 . .
H25c C25 H25b 109.5 . .
H26a C26 C19 109.5 . .
H26b C26 C19 109.5 . .
H26b C26 H26a 109.5 . .
H26c C26 C19 109.5 . .
H26c C26 H26a 109.5 . .
H26c C26 H26b 109.5 . .

loop_
_geom_bond_atom_site_label_1
_geom_bond_atom_site_label_2
_geom_bond_distance
_geom_bond_site_symmetry_2
Si1 O2 1.6364(14) .
Si1 C16 1.855(2) .
Si1 C20 1.849(2) .
Si1 C24 1.835(3) .
O2 C9 1.392(2) .
O3 C10 1.306(2) .
O3 C19 1.452(2) .
O4 C11 1.403(2) .
O4 C14 1.413(2) .
O5 C12 1.182(2) .
N6 C10 1.378(3) .
N6 C12 1.378(2) .
N6 C13 1.442(2) .
O7 C10 1.169(2) .
O8 H8 0.8200 .
O8 C17 1.390(3) .
C9 H9 0.9800 .
C9 C11 1.508(3) .
C9 C13 1.521(2) .
C11 H11 0.9800 .
C11 C17 1.489(3) .
C12 C15 1.477(3) .
C13 H13 0.9800 .
C13 C14 1.517(2) .
C14 H14 0.9800 .
C14 C15 1.495(3) .
C15 H15a 0.9700 .
C15 H15b 0.9700 .
C16 C21 1.517(3) .
C16 C22 1.508(3) .
C16 C23 1.509(3) .
C17 H17 0.9300 .
C18 H18a 0.9600 .
C18 H18b 0.9600 .
C18 H18c 0.9600 .
C18 C19 1.493(3) .
C19 C25 1.479(4) .
C19 C26 1.495(4) .
C20 H20a 0.9600 .
C20 H20b 0.9600 .
C20 H20c 0.9600 .
C21 H21a 0.9600 .
C21 H21b 0.9600 .
C21 H21c 0.9600 .
C22 H22a 0.9600 .
C22 H22b 0.9600 .
C22 H22c 0.9600 .
C23 H23a 0.9600 .
C23 H23b 0.9600 .
C23 H23c 0.9600 .
C24 H24a 0.9600 .
C24 H24b 0.9600 .
C24 H24c 0.9600 .
C25 H25a 0.9600 .
C25 H25b 0.9600 .
C25 H25c 0.9600 .
C26 H26a 0.9600 .
C26 H26b 0.9600 .
C26 H26c 0.9600 .
